data_2239919
loop_
_publ_author_name
'Eagle, Cassandra T.'
'Atem-Tambe, Nkongho'
'Kpogo, Kenneth K.'
'Tan, Jennie'
'Cook, Kevin M.'

_publ_section_title
;
 Crystal structure of
 tetrakis(\m-<i>N</i>-phenylacetamidato)-\k^4^<i>N</i>:<i>O</i>;\k^4^<i>O</i>:<i>N</i>-bis[(2-methylbenzonitrile-\k<i>N</i>)rhodium(II)](<i>Rh</i>---<i>Rh</i>)
;
_journal_issue 9
_journal_name_full 'Acta Crystallographica Section E'
_journal_page_first m333
_journal_page_last m334
_journal_paper_doi 10.1107/S1600536814017930
_journal_volume 70
_journal_year 2014
_chemical_formula_iupac '[Rh2 (C8 H8 N O)4 (C8 H7 N)2]'
_chemical_formula_moiety 'C48 H46 N6 O4 Rh2'
_chemical_formula_sum 'C48 H46 N6 O4 Rh2'
_chemical_formula_weight 976.74
_chemical_name_systematic
Tetrakis(\m-<i>N</i>-phenylacetamidato)-\k^4^<i>N</i>:<i>O</i>;\k^4^<i>O</i>:<i>N</i>-bis[(2-methylbenzonitrile-\k<i>N</i>)rhodium(II)](<i>Rh</i>---<i>Rh</i>)
_space_group_IT_number 2
_symmetry_cell_setting triclinic
_symmetry_space_group_name_Hall '-P 1'
_symmetry_space_group_name_H-M 'P -1'
_atom_sites_solution_hydrogens geom
_atom_sites_solution_primary direct
_atom_sites_solution_secondary difmap
_cell_angle_alpha 103.837(7)
_cell_angle_beta 99.173(7)
_cell_angle_gamma 99.772(7)
_cell_formula_units_Z 2
_cell_length_a 9.7912(7)
_cell_length_b 14.7873(10)
_cell_length_c 16.3592(11)
_cell_measurement_reflns_used 19839
_cell_measurement_temperature 223
_cell_measurement_theta_max 27.60
_cell_measurement_theta_min 3.00
_cell_volume 2216.4(3)
_computing_cell_refinement 'CrystalClear (Rigaku, 2011)'
_computing_data_collection 'CrystalClear (Rigaku, 2011)'
_computing_data_reduction 'CrystalClear (Rigaku, 2011)'
_computing_molecular_graphics 'CrystalStructure (Rigaku, 2011)'
_computing_publication_material 'CrystalStructure (Rigaku, 2011)'
_computing_structure_refinement 'SHELXL97 (Sheldrick, 2008)'
_computing_structure_solution 'SIR92 (Altomare, <i>et al.</i>, 1994)'
_diffrn_ambient_temperature 223
_diffrn_detector_area_resol_mean 6.827
_diffrn_measured_fraction_theta_full 0.997
_diffrn_measured_fraction_theta_max 0.997
_diffrn_measurement_device_type 'Rigaku XtaLAB mini'
_diffrn_measurement_method \w
_diffrn_radiation_monochromator 'Graphite Monochromator'
_diffrn_radiation_source 'fine-focus sealed X-ray tube'
_diffrn_radiation_type 'Mo K\a'
_diffrn_radiation_wavelength 0.71075
_diffrn_reflns_av_R_equivalents 0.0386
_diffrn_reflns_limit_h_max 12
_diffrn_reflns_limit_h_min -12
_diffrn_reflns_limit_k_max 19
_diffrn_reflns_limit_k_min -19
_diffrn_reflns_limit_l_max 21
_diffrn_reflns_limit_l_min -21
_diffrn_reflns_number 23557
_diffrn_reflns_theta_full 27.49
_diffrn_reflns_theta_max 27.49
_diffrn_standards_number 0
_exptl_absorpt_coefficient_mu 0.793
_exptl_absorpt_correction_T_max 0.909
_exptl_absorpt_correction_T_min 0.720
_exptl_absorpt_correction_type multi-scan
_exptl_absorpt_process_details '(<i>REQAB</i>; Rigaku, 1998)'
_exptl_crystal_colour red
_exptl_crystal_density_diffrn 1.463
_exptl_crystal_density_method 'not measured'
_exptl_crystal_description block
_exptl_crystal_F_000 996.00
_exptl_crystal_size_max 0.33
_exptl_crystal_size_mid 0.12
_exptl_crystal_size_min 0.12
_refine_diff_density_max 0.620
_refine_diff_density_min -0.510
_refine_ls_extinction_method none
_refine_ls_goodness_of_fit_ref 1.038
_refine_ls_hydrogen_treatment constr
_refine_ls_matrix_type full
_refine_ls_number_constraints 0
_refine_ls_number_parameters 547
_refine_ls_number_reflns 10137
_refine_ls_number_restraints 0
_refine_ls_R_factor_gt 0.0368
_refine_ls_shift/su_max 0.002
_refine_ls_structure_factor_coef Fsqd
_refine_ls_weighting_details 'w = 1/[\s^2^(Fo^2^)+(0.0257P)^2^+1.5457P] where P=(Fo^2^+2Fc^2^)/3'
_refine_ls_weighting_scheme calc
_refine_ls_wR_factor_ref 0.0789
_reflns_number_gt 7966
_reflns_number_total 10137
_reflns_threshold_expression F^2^>2\s(F^2^)
_cod_data_source_file wm5039sup1.cif
_cod_data_source_block I
_cod_database_code 2239919
_cod_database_fobs_code 2239919

loop_
_symmetry_equiv_pos_site_id
_symmetry_equiv_pos_as_xyz
1 +X,+Y,+Z
2 -X,-Y,-Z

loop_
_atom_site_type_symbol
_atom_site_label
_atom_site_fract_x
_atom_site_fract_y
_atom_site_fract_z
_atom_site_U_iso_or_equiv
_atom_site_adp_type
_atom_site_calc_flag
_atom_site_refinement_flags
_atom_site_occupancy
_atom_site_symmetry_multiplicity
Rh Rh1 1.01287(2) 0.209087(15) 0.807834(13) 0.02313(6) Uani d . 1.0 2
Rh Rh2 0.99761(2) 0.274621(15) 0.685109(13) 0.02373(6) Uani d . 1.0 2
O O1 1.1252(2) 0.11655(13) 0.75245(12) 0.0292(5) Uani d . 1.0 2
O O2 0.9034(3) 0.30262(14) 0.86384(13) 0.0351(5) Uani d . 1.0 2
O O3 1.1707(2) 0.37983(13) 0.74879(13) 0.0314(5) Uani d . 1.0 2
O O4 0.8259(2) 0.16918(14) 0.62181(12) 0.0320(5) Uani d . 1.0 2
N N1 1.2007(3) 0.30885(16) 0.85771(15) 0.0281(5) Uani d . 1.0 2
N N2 0.8227(3) 0.11663(16) 0.74200(15) 0.0276(5) Uani d . 1.0 2
N N3 1.0082(3) 0.16001(17) 0.92666(15) 0.0317(6) Uani d . 1.0 2
N N4 1.1241(3) 0.18475(16) 0.64161(15) 0.0273(5) Uani d . 1.0 2
N N5 0.8720(3) 0.35709(17) 0.74472(16) 0.0318(6) Uani d . 1.0 2
N N6 0.9624(3) 0.32712(17) 0.56656(16) 0.0340(6) Uani d . 1.0 2
C C1 1.2406(3) 0.3749(2) 0.82002(19) 0.0304(7) Uani d . 1.0 2
C C2 1.3725(4) 0.4523(3) 0.8583(3) 0.0488(9) Uani d . 1.0 2
C C3 0.7702(3) 0.1132(2) 0.66219(19) 0.0305(7) Uani d . 1.0 2
C C4 0.6393(4) 0.0417(3) 0.6085(2) 0.0442(8) Uani d . 1.0 2
C C5 1.1626(3) 0.1240(2) 0.68232(18) 0.0280(6) Uani d . 1.0 2
C C6 1.2568(4) 0.0586(3) 0.6509(2) 0.0408(8) Uani d . 1.0 2
C C7 0.8534(4) 0.3571(2) 0.8218(2) 0.0350(7) Uani d . 1.0 2
C C8 0.7708(5) 0.4210(3) 0.8705(3) 0.0575(11) Uani d . 1.0 2
C C9 1.2896(3) 0.30217(19) 0.93267(18) 0.0300(7) Uani d . 1.0 2
C C10 1.4003(4) 0.2568(3) 0.9263(3) 0.0471(9) Uani d . 1.0 2
C C11 1.4856(5) 0.2479(3) 0.9991(3) 0.0612(11) Uani d . 1.0 2
C C12 1.4571(5) 0.2835(3) 1.0785(3) 0.0595(11) Uani d . 1.0 2
C C13 1.3473(5) 0.3290(3) 1.0857(3) 0.0528(10) Uani d . 1.0 2
C C14 1.2626(4) 0.3381(3) 1.0133(2) 0.0411(8) Uani d . 1.0 2
C C15 0.7454(3) 0.0593(2) 0.78493(18) 0.0306(7) Uani d . 1.0 2
C C16 0.7892(4) -0.0200(2) 0.8014(2) 0.0371(7) Uani d . 1.0 2
C C17 0.7152(4) -0.0741(3) 0.8457(3) 0.0509(9) Uani d . 1.0 2
C C18 0.5991(5) -0.0483(3) 0.8741(3) 0.0610(11) Uani d . 1.0 2
C C19 0.5560(4) 0.0306(3) 0.8590(3) 0.0625(12) Uani d . 1.0 2
C C20 0.6296(4) 0.0852(3) 0.8156(3) 0.0453(9) Uani d . 1.0 2
C C21 0.9643(3) 0.1564(2) 0.98608(19) 0.0320(7) Uani d . 1.0 2
C C22 0.9072(4) 0.1529(3) 1.06197(19) 0.0344(7) Uani d . 1.0 2
C C23 0.8885(4) 0.0686(3) 1.0857(3) 0.0456(9) Uani d . 1.0 2
C C24 0.8369(4) 0.0646(3) 1.1588(3) 0.0556(10) Uani d . 1.0 2
C C25 0.8049(5) 0.1447(4) 1.2067(3) 0.0617(11) Uani d . 1.0 2
C C26 0.8222(4) 0.2281(3) 1.1829(3) 0.0548(10) Uani d . 1.0 2
C C27 0.8739(4) 0.2347(3) 1.1099(2) 0.0422(8) Uani d . 1.0 2
C C28 1.1614(3) 0.1857(2) 0.56093(18) 0.0296(7) Uani d . 1.0 2
C C29 1.0725(4) 0.1283(3) 0.4856(2) 0.0465(9) Uani d . 1.0 2
C C30 1.1042(5) 0.1310(3) 0.4068(3) 0.0600(11) Uani d . 1.0 2
C C31 1.2234(5) 0.1921(3) 0.4025(3) 0.0569(11) Uani d . 1.0 2
C C32 1.3119(5) 0.2491(3) 0.4771(3) 0.0540(10) Uani d . 1.0 2
C C33 1.2809(4) 0.2465(3) 0.5562(2) 0.0417(8) Uani d . 1.0 2
C C34 0.8123(4) 0.4202(2) 0.7027(2) 0.0350(7) Uani d . 1.0 2
C C35 0.6725(4) 0.3946(3) 0.6589(3) 0.0496(9) Uani d . 1.0 2
C C36 0.6154(5) 0.4555(3) 0.6174(3) 0.0661(12) Uani d . 1.0 2
C C37 0.6983(5) 0.5406(3) 0.6186(3) 0.0676(12) Uani d . 1.0 2
C C38 0.8372(5) 0.5652(3) 0.6605(3) 0.0633(12) Uani d . 1.0 2
C C39 0.8955(4) 0.5051(3) 0.7022(3) 0.0457(9) Uani d . 1.0 2
C C40 0.8918(4) 0.3379(2) 0.5090(2) 0.0332(7) Uani d . 1.0 2
C C41 0.7953(3) 0.3515(2) 0.43923(18) 0.0318(7) Uani d . 1.0 2
C C42 0.6750(3) 0.2806(2) 0.39791(19) 0.0335(7) Uani d . 1.0 2
C C43 0.5801(4) 0.2994(3) 0.3338(2) 0.0423(8) Uani d . 1.0 2
C C44 0.6058(4) 0.3844(3) 0.3127(2) 0.0438(8) Uani d . 1.0 2
C C45 0.7254(4) 0.4533(3) 0.3527(2) 0.0440(8) Uani d . 1.0 2
C C46 0.8207(4) 0.4368(3) 0.4165(2) 0.0438(8) Uani d . 1.0 2
C C47 0.8930(5) 0.3266(3) 1.0843(3) 0.0604(11) Uani d . 1.0 2
C C48 0.6476(4) 0.1880(3) 0.4222(3) 0.0549(10) Uani d . 1.0 2
H H2A 1.3468 0.5130 0.8742 0.0586 Uiso calc R 1.0 2
H H2B 1.4314 0.4529 0.8167 0.0586 Uiso calc R 1.0 2
H H2C 1.4235 0.4403 0.9084 0.0586 Uiso calc R 1.0 2
H H4A 0.6637 0.0006 0.5606 0.0530 Uiso calc R 1.0 2
H H4B 0.5707 0.0746 0.5877 0.0530 Uiso calc R 1.0 2
H H4C 0.6000 0.0042 0.6431 0.0530 Uiso calc R 1.0 2
H H6A 1.2281 -0.0017 0.6624 0.0489 Uiso calc R 1.0 2
H H6B 1.3533 0.0867 0.6802 0.0489 Uiso calc R 1.0 2
H H6C 1.2492 0.0490 0.5901 0.0489 Uiso calc R 1.0 2
H H8A 0.8244 0.4514 0.9280 0.0691 Uiso calc R 1.0 2
H H8B 0.6820 0.3835 0.8727 0.0691 Uiso calc R 1.0 2
H H8C 0.7538 0.4688 0.8417 0.0691 Uiso calc R 1.0 2
H H10 1.4185 0.2315 0.8724 0.0565 Uiso calc R 1.0 2
H H11 1.5614 0.2182 0.9941 0.0734 Uiso calc R 1.0 2
H H12 1.5125 0.2767 1.1275 0.0714 Uiso calc R 1.0 2
H H13 1.3296 0.3541 1.1398 0.0634 Uiso calc R 1.0 2
H H14 1.1874 0.3684 1.0188 0.0493 Uiso calc R 1.0 2
H H16 0.8684 -0.0373 0.7828 0.0445 Uiso calc R 1.0 2
H H17 0.7445 -0.1277 0.8561 0.0611 Uiso calc R 1.0 2
H H18 0.5497 -0.0845 0.9037 0.0732 Uiso calc R 1.0 2
H H19 0.4769 0.0477 0.8780 0.0750 Uiso calc R 1.0 2
H H20 0.6011 0.1397 0.8068 0.0543 Uiso calc R 1.0 2
H H23 0.9107 0.0148 1.0525 0.0547 Uiso calc R 1.0 2
H H24 0.8241 0.0083 1.1753 0.0668 Uiso calc R 1.0 2
H H25 0.7708 0.1425 1.2562 0.0740 Uiso calc R 1.0 2
H H26 0.7988 0.2812 1.2164 0.0658 Uiso calc R 1.0 2
H H29 0.9906 0.0875 0.4879 0.0558 Uiso calc R 1.0 2
H H30 1.0444 0.0912 0.3565 0.0720 Uiso calc R 1.0 2
H H31 1.2438 0.1947 0.3494 0.0683 Uiso calc R 1.0 2
H H32 1.3937 0.2899 0.4746 0.0648 Uiso calc R 1.0 2
H H33 1.3411 0.2862 0.6064 0.0500 Uiso calc R 1.0 2
H H35 0.6166 0.3365 0.6573 0.0595 Uiso calc R 1.0 2
H H36 0.5209 0.4386 0.5888 0.0793 Uiso calc R 1.0 2
H H37 0.6600 0.5815 0.5910 0.0811 Uiso calc R 1.0 2
H H38 0.8932 0.6230 0.6611 0.0759 Uiso calc R 1.0 2
H H39 0.9906 0.5219 0.7297 0.0548 Uiso calc R 1.0 2
H H43 0.4982 0.2537 0.3050 0.0508 Uiso calc R 1.0 2
H H44 0.5403 0.3953 0.2703 0.0526 Uiso calc R 1.0 2
H H45 0.7422 0.5101 0.3372 0.0528 Uiso calc R 1.0 2
H H46 0.9024 0.4830 0.4444 0.0525 Uiso calc R 1.0 2
H H47A 0.9898 0.3608 1.1050 0.0725 Uiso calc R 1.0 2
H H47B 0.8319 0.3648 1.1088 0.0725 Uiso calc R 1.0 2
H H47C 0.8695 0.3127 1.0227 0.0725 Uiso calc R 1.0 2
H H48A 0.6139 0.1981 0.4749 0.0659 Uiso calc R 1.0 2
H H48B 0.7340 0.1656 0.4297 0.0659 Uiso calc R 1.0 2
H H48C 0.5776 0.1414 0.3773 0.0659 Uiso calc R 1.0 2

loop_
_atom_site_aniso_label
_atom_site_aniso_U_11
_atom_site_aniso_U_22
_atom_site_aniso_U_33
_atom_site_aniso_U_12
_atom_site_aniso_U_13
_atom_site_aniso_U_23
Rh1 0.02388(12) 0.02470(11) 0.02260(12) 0.00461(9) 0.00514(9) 0.01014(9)
Rh2 0.02280(12) 0.02642(12) 0.02466(12) 0.00586(9) 0.00424(9) 0.01214(9)
O1 0.0338(11) 0.0324(11) 0.0281(11) 0.0117(9) 0.0094(9) 0.0157(9)
O2 0.0430(13) 0.0389(12) 0.0316(12) 0.0171(10) 0.0148(10) 0.0147(10)
O3 0.0305(11) 0.0296(11) 0.0330(12) -0.0005(9) -0.0001(9) 0.0156(9)
O4 0.0288(11) 0.0375(11) 0.0283(11) -0.0006(9) 0.0017(9) 0.0147(9)
N1 0.0261(13) 0.0286(13) 0.0290(13) 0.0050(11) 0.0022(10) 0.0097(10)
N2 0.0226(12) 0.0287(12) 0.0306(13) -0.0003(10) 0.0042(10) 0.0110(10)
N3 0.0394(15) 0.0315(13) 0.0251(13) 0.0047(12) 0.0067(12) 0.0113(11)
N4 0.0265(12) 0.0296(13) 0.0296(13) 0.0077(10) 0.0081(10) 0.0126(10)
N5 0.0296(13) 0.0344(14) 0.0362(14) 0.0134(11) 0.0086(11) 0.0132(11)
N6 0.0348(14) 0.0359(14) 0.0331(14) 0.0079(12) 0.0031(12) 0.0152(12)
C1 0.0272(15) 0.0302(15) 0.0329(16) 0.0033(13) 0.0034(13) 0.0112(13)
C2 0.0391(19) 0.045(2) 0.056(3) -0.0092(16) -0.0074(17) 0.0249(17)
C3 0.0265(15) 0.0308(15) 0.0343(17) 0.0057(13) 0.0058(13) 0.0098(13)
C4 0.0360(18) 0.048(2) 0.0395(19) -0.0055(16) -0.0019(15) 0.0109(16)
C5 0.0257(15) 0.0302(15) 0.0287(15) 0.0045(12) 0.0042(12) 0.0111(12)
C6 0.0447(19) 0.0475(19) 0.0424(19) 0.0237(16) 0.0186(16) 0.0196(16)
C7 0.0357(17) 0.0343(16) 0.0383(18) 0.0125(14) 0.0106(14) 0.0106(14)
C8 0.073(3) 0.062(3) 0.057(3) 0.040(3) 0.034(2) 0.021(2)
C9 0.0297(16) 0.0262(14) 0.0303(16) 0.0015(12) -0.0026(13) 0.0096(12)
C10 0.045(2) 0.055(3) 0.0395(19) 0.0221(18) -0.0025(16) 0.0090(16)
C11 0.061(3) 0.059(3) 0.056(3) 0.031(2) -0.017(2) 0.008(2)
C12 0.073(3) 0.044(2) 0.044(3) 0.003(2) -0.026(2) 0.0112(17)
C13 0.067(3) 0.052(3) 0.0276(18) 0.001(2) -0.0017(17) 0.0054(16)
C14 0.0404(19) 0.0425(18) 0.0333(18) 0.0035(15) 0.0006(15) 0.0053(14)
C15 0.0297(16) 0.0293(15) 0.0289(16) -0.0021(13) 0.0052(13) 0.0072(12)
C16 0.0390(18) 0.0354(17) 0.0372(18) 0.0053(14) 0.0096(15) 0.0114(14)
C17 0.063(3) 0.0389(19) 0.050(3) 0.0017(18) 0.0063(19) 0.0211(17)
C18 0.069(3) 0.057(3) 0.057(3) -0.011(2) 0.027(3) 0.024(2)
C19 0.054(3) 0.061(3) 0.079(3) 0.002(2) 0.041(3) 0.020(3)
C20 0.0396(19) 0.0415(19) 0.061(3) 0.0080(16) 0.0222(17) 0.0181(17)
C21 0.0369(17) 0.0289(15) 0.0302(16) 0.0079(13) 0.0031(14) 0.0103(13)
C22 0.0363(17) 0.0421(18) 0.0296(16) 0.0099(14) 0.0099(14) 0.0158(14)
C23 0.051(2) 0.053(2) 0.049(2) 0.0242(18) 0.0218(17) 0.0284(17)
C24 0.060(3) 0.074(3) 0.058(3) 0.026(3) 0.030(2) 0.045(3)
C25 0.070(3) 0.090(3) 0.049(3) 0.031(3) 0.036(2) 0.039(3)
C26 0.064(3) 0.068(3) 0.043(2) 0.027(2) 0.0275(19) 0.0148(19)
C27 0.0416(19) 0.052(2) 0.0359(18) 0.0110(16) 0.0101(15) 0.0145(16)
C28 0.0348(16) 0.0298(15) 0.0312(16) 0.0132(13) 0.0128(13) 0.0133(13)
C29 0.044(2) 0.059(3) 0.0343(18) 0.0005(17) 0.0124(16) 0.0123(16)
C30 0.067(3) 0.078(3) 0.0289(19) 0.005(3) 0.0104(18) 0.0109(18)
C31 0.083(3) 0.063(3) 0.040(2) 0.022(3) 0.035(3) 0.0233(19)
C32 0.068(3) 0.044(2) 0.057(3) 0.0045(19) 0.035(2) 0.0187(18)
C33 0.0440(19) 0.0408(18) 0.0388(19) 0.0018(15) 0.0141(16) 0.0098(15)
C34 0.0386(18) 0.0362(17) 0.0367(17) 0.0155(14) 0.0115(14) 0.0149(14)
C35 0.040(2) 0.044(2) 0.065(3) 0.0120(16) 0.0015(18) 0.0208(18)
C36 0.057(3) 0.068(3) 0.077(3) 0.032(3) -0.004(3) 0.025(3)
C37 0.079(3) 0.068(3) 0.078(3) 0.046(3) 0.018(3) 0.039(3)
C38 0.070(3) 0.044(3) 0.094(4) 0.023(2) 0.029(3) 0.037(3)
C39 0.043(2) 0.0364(18) 0.061(3) 0.0104(16) 0.0105(17) 0.0180(17)
C40 0.0339(17) 0.0320(16) 0.0371(17) 0.0059(13) 0.0077(14) 0.0164(14)
C41 0.0354(17) 0.0362(16) 0.0269(15) 0.0103(14) 0.0038(13) 0.0144(13)
C42 0.0350(17) 0.0349(16) 0.0315(16) 0.0075(14) 0.0085(14) 0.0094(13)
C43 0.0298(17) 0.054(2) 0.0344(18) 0.0025(16) -0.0016(14) 0.0052(16)
C44 0.044(2) 0.060(3) 0.0316(18) 0.0197(18) 0.0023(15) 0.0190(16)
C45 0.049(2) 0.0455(19) 0.042(2) 0.0106(17) 0.0011(16) 0.0253(16)
C46 0.0404(19) 0.0428(19) 0.043(2) -0.0043(16) -0.0069(16) 0.0217(16)
C47 0.085(3) 0.046(3) 0.059(3) 0.019(3) 0.033(3) 0.0163(19)
C48 0.060(3) 0.0374(19) 0.064(3) 0.0005(18) 0.008(2) 0.0190(18)

loop_
_atom_type_symbol
_atom_type_description
_atom_type_scat_dispersion_real
_atom_type_scat_dispersion_imag
_atom_type_scat_source
C C 0.0033 0.0016
;
International Tables for Crystallography
(1992, Vol. C, Tables 4.2.6.8 and 6.1.1.4)
;
H H 0.0000 0.0000
;
International Tables for Crystallography
(1992, Vol. C, Table 6.1.1.4)
;
N N 0.0061 0.0033
;
International Tables for Crystallography
(1992, Vol. C, Tables 4.2.6.8 and 6.1.1.4)
;
O O 0.0106 0.0060
;
International Tables for Crystallography
(1992, Vol. C, Tables 4.2.6.8 and 6.1.1.4)
;
Rh Rh -1.1178 0.9187
;
International Tables for Crystallography
(1992, Vol. C, Tables 4.2.6.8 and 6.1.1.4)
;

loop_
_geom_angle_atom_site_label_1
_geom_angle_atom_site_label_2
_geom_angle_atom_site_label_3
_geom_angle
_geom_angle_publ_flag
Rh2 Rh1 O1 90.04(7) n
Rh2 Rh1 O2 89.97(7) n
Rh2 Rh1 N1 85.65(8) n
Rh2 Rh1 N2 85.90(8) n
Rh2 Rh1 N3 172.79(7) y
O1 Rh1 O2 179.24(7) n
O1 Rh1 N1 88.29(9) n
O1 Rh1 N2 91.45(9) n
O1 Rh1 N3 97.10(10) n
O2 Rh1 N1 90.95(9) n
O2 Rh1 N2 89.31(9) n
O2 Rh1 N3 82.90(10) n
N1 Rh1 N2 171.55(11) n
N1 Rh1 N3 95.47(10) n
N2 Rh1 N3 92.95(10) n
Rh1 Rh2 O3 89.96(7) n
Rh1 Rh2 O4 89.82(7) n
Rh1 Rh2 N4 85.66(8) n
Rh1 Rh2 N5 85.77(8) n
Rh1 Rh2 N6 174.59(6) y
O3 Rh2 O4 179.63(9) n
O3 Rh2 N4 90.99(8) n
O3 Rh2 N5 88.95(9) n
O3 Rh2 N6 95.24(9) n
O4 Rh2 N4 88.69(8) n
O4 Rh2 N5 91.33(9) n
O4 Rh2 N6 84.98(9) n
N4 Rh2 N5 171.43(11) n
N4 Rh2 N6 95.71(10) n
N5 Rh2 N6 92.83(11) n
Rh1 O1 C5 118.8(2) n
Rh1 O2 C7 119.3(2) n
Rh2 O3 C1 118.88(19) n
Rh2 O4 C3 119.30(16) n
Rh1 N1 C1 121.43(19) n
Rh1 N1 C9 118.18(19) n
C1 N1 C9 120.3(3) n
Rh1 N2 C3 120.6(2) n
Rh1 N2 C15 119.70(17) n
C3 N2 C15 119.6(3) n
Rh1 N3 C21 151.6(3) n
Rh2 N4 C5 122.2(2) n
Rh2 N4 C28 117.2(2) n
C5 N4 C28 120.4(3) n
Rh2 N5 C7 121.3(3) n
Rh2 N5 C34 119.1(2) n
C7 N5 C34 119.4(3) n
Rh2 N6 C40 152.5(3) n
O3 C1 N1 123.2(3) n
O3 C1 C2 114.5(3) n
N1 C1 C2 122.3(3) n
O4 C3 N2 123.5(3) n
O4 C3 C4 113.5(3) n
N2 C3 C4 123.0(3) n
O1 C5 N4 122.9(3) n
O1 C5 C6 114.8(3) n
N4 C5 C6 122.3(3) n
O2 C7 N5 123.3(3) n
O2 C7 C8 113.5(3) n
N5 C7 C8 123.3(4) n
N1 C9 C10 120.7(3) n
N1 C9 C14 120.4(3) n
C10 C9 C14 118.8(3) n
C9 C10 C11 121.1(4) n
C10 C11 C12 119.4(4) n
C11 C12 C13 120.0(4) n
C12 C13 C14 120.6(4) n
C9 C14 C13 120.1(4) n
N2 C15 C16 120.8(3) n
N2 C15 C20 120.3(3) n
C16 C15 C20 118.8(4) n
C15 C16 C17 120.3(4) n
C16 C17 C18 120.1(4) n
C17 C18 C19 120.0(5) n
C18 C19 C20 120.3(4) n
C15 C20 C19 120.5(4) n
N3 C21 C22 179.3(4) n
C21 C22 C23 119.1(3) n
C21 C22 C27 119.3(4) n
C23 C22 C27 121.6(4) n
C22 C23 C24 119.8(4) n
C23 C24 C25 119.1(5) n
C24 C25 C26 121.2(4) n
C25 C26 C27 121.3(4) n
C22 C27 C26 117.0(4) n
C22 C27 C47 122.0(4) n
C26 C27 C47 121.0(4) n
N4 C28 C29 119.8(3) n
N4 C28 C33 121.3(3) n
C29 C28 C33 118.9(3) n
C28 C29 C30 120.6(4) n
C29 C30 C31 120.3(3) n
C30 C31 C32 119.4(4) n
C31 C32 C33 120.5(4) n
C28 C33 C32 120.4(3) n
N5 C34 C35 120.4(3) n
N5 C34 C39 120.2(3) n
C35 C34 C39 119.4(4) n
C34 C35 C36 120.2(4) n
C35 C36 C37 120.0(4) n
C36 C37 C38 119.9(5) n
C37 C38 C39 120.7(4) n
C34 C39 C38 119.8(4) n
N6 C40 C41 176.2(4) n
C40 C41 C42 119.2(3) n
C40 C41 C46 119.6(3) n
C42 C41 C46 121.1(3) n
C41 C42 C43 117.1(3) n
C41 C42 C48 121.2(3) n
C43 C42 C48 121.7(3) n
C42 C43 C44 121.1(3) n
C43 C44 C45 121.5(4) n
C44 C45 C46 118.6(4) n
C41 C46 C45 120.5(3) n
C1 C2 H2A 109.467 no
C1 C2 H2B 109.466 no
C1 C2 H2C 109.467 no
H2A C2 H2B 109.477 no
H2A C2 H2C 109.476 no
H2B C2 H2C 109.474 no
C3 C4 H4A 109.475 no
C3 C4 H4B 109.474 no
C3 C4 H4C 109.471 no
H4A C4 H4B 109.473 no
H4A C4 H4C 109.465 no
H4B C4 H4C 109.470 no
C5 C6 H6A 109.474 no
C5 C6 H6B 109.472 no
C5 C6 H6C 109.483 no
H6A C6 H6B 109.460 no
H6A C6 H6C 109.466 no
H6B C6 H6C 109.473 no
C7 C8 H8A 109.470 no
C7 C8 H8B 109.460 no
C7 C8 H8C 109.470 no
H8A C8 H8B 109.476 no
H8A C8 H8C 109.473 no
H8B C8 H8C 109.479 no
C9 C10 H10 119.463 no
C11 C10 H10 119.453 no
C10 C11 H11 120.269 no
C12 C11 H11 120.282 no
C11 C12 H12 119.998 no
C13 C12 H12 119.996 no
C12 C13 H13 119.700 no
C14 C13 H13 119.711 no
C9 C14 H14 119.968 no
C13 C14 H14 119.967 no
C15 C16 H16 119.844 no
C17 C16 H16 119.849 no
C16 C17 H17 119.958 no
C18 C17 H17 119.962 no
C17 C18 H18 119.987 no
C19 C18 H18 119.982 no
C18 C19 H19 119.851 no
C20 C19 H19 119.860 no
C15 C20 H20 119.771 no
C19 C20 H20 119.778 no
C22 C23 H23 120.097 no
C24 C23 H23 120.111 no
C23 C24 H24 120.451 no
C25 C24 H24 120.448 no
C24 C25 H25 119.408 no
C26 C25 H25 119.392 no
C25 C26 H26 119.366 no
C27 C26 H26 119.365 no
C28 C29 H29 119.723 no
C30 C29 H29 119.726 no
C29 C30 H30 119.850 no
C31 C30 H30 119.847 no
C30 C31 H31 120.316 no
C32 C31 H31 120.323 no
C31 C32 H32 119.731 no
C33 C32 H32 119.732 no
C28 C33 H33 119.815 no
C32 C33 H33 119.812 no
C34 C35 H35 119.887 no
C36 C35 H35 119.885 no
C35 C36 H36 120.023 no
C37 C36 H36 120.014 no
C36 C37 H37 120.040 no
C38 C37 H37 120.045 no
C37 C38 H38 119.666 no
C39 C38 H38 119.677 no
C34 C39 H39 120.079 no
C38 C39 H39 120.074 no
C42 C43 H43 119.449 no
C44 C43 H43 119.445 no
C43 C44 H44 119.247 no
C45 C44 H44 119.248 no
C44 C45 H45 120.673 no
C46 C45 H45 120.682 no
C41 C46 H46 119.747 no
C45 C46 H46 119.754 no
C27 C47 H47A 109.471 no
C27 C47 H47B 109.475 no
C27 C47 H47C 109.464 no
H47A C47 H47B 109.476 no
H47A C47 H47C 109.473 no
H47B C47 H47C 109.468 no
C42 C48 H48A 109.478 no
C42 C48 H48B 109.469 no
C42 C48 H48C 109.476 no
H48A C48 H48B 109.465 no
H48A C48 H48C 109.473 no
H48B C48 H48C 109.466 no

loop_
_geom_bond_atom_site_label_1
_geom_bond_atom_site_label_2
_geom_bond_distance
_geom_bond_publ_flag
Rh1 Rh2 2.4241(4) yes
Rh1 O1 2.034(2) yes
Rh1 O2 2.028(3) yes
Rh1 N1 2.061(2) yes
Rh1 N2 2.071(2) yes
Rh1 N3 2.236(3) yes
Rh2 O3 2.0358(17) yes
Rh2 O4 2.0279(17) yes
Rh2 N4 2.048(3) yes
Rh2 N5 2.067(3) yes
Rh2 N6 2.254(3) yes
O1 C5 1.282(4) no
O2 C7 1.285(5) no
O3 C1 1.278(4) no
O4 C3 1.281(4) no
N1 C1 1.313(5) no
N1 C9 1.421(4) no
N2 C3 1.311(4) no
N2 C15 1.422(4) no
N3 C21 1.133(5) no
N4 C5 1.309(5) no
N4 C28 1.427(4) no
N5 C7 1.302(5) no
N5 C34 1.431(5) no
N6 C40 1.137(5) no
C1 C2 1.506(4) no
C3 C4 1.506(4) no
C5 C6 1.506(5) no
C7 C8 1.512(6) no
C9 C10 1.374(5) no
C9 C14 1.384(5) no
C10 C11 1.388(6) no
C11 C12 1.372(6) no
C12 C13 1.368(7) no
C13 C14 1.382(5) no
C15 C16 1.385(5) no
C15 C20 1.386(5) no
C16 C17 1.391(6) no
C17 C18 1.372(7) no
C18 C19 1.370(7) no
C19 C20 1.385(6) no
C21 C22 1.449(5) no
C22 C23 1.383(6) no
C22 C27 1.395(5) no
C23 C24 1.381(6) no
C24 C25 1.369(6) no
C25 C26 1.371(7) no
C26 C27 1.388(6) no
C27 C47 1.506(6) no
C28 C29 1.380(4) no
C28 C33 1.375(5) no
C29 C30 1.380(6) no
C30 C31 1.372(6) no
C31 C32 1.369(5) no
C32 C33 1.383(6) no
C34 C35 1.382(5) no
C34 C39 1.378(5) no
C35 C36 1.388(7) no
C36 C37 1.370(7) no
C37 C38 1.367(6) no
C38 C39 1.386(7) no
C40 C41 1.437(5) no
C41 C42 1.390(4) no
C41 C46 1.393(5) no
C42 C43 1.399(5) no
C42 C48 1.507(5) no
C43 C44 1.375(6) no
C44 C45 1.367(5) no
C45 C46 1.381(5) no
C2 H2A 0.960 no
C2 H2B 0.960 no
C2 H2C 0.960 no
C4 H4A 0.960 no
C4 H4B 0.960 no
C4 H4C 0.960 no
C6 H6A 0.960 no
C6 H6B 0.960 no
C6 H6C 0.960 no
C8 H8A 0.960 no
C8 H8B 0.960 no
C8 H8C 0.960 no
C10 H10 0.930 no
C11 H11 0.930 no
C12 H12 0.930 no
C13 H13 0.930 no
C14 H14 0.930 no
C16 H16 0.930 no
C17 H17 0.930 no
C18 H18 0.930 no
C19 H19 0.930 no
C20 H20 0.930 no
C23 H23 0.930 no
C24 H24 0.930 no
C25 H25 0.930 no
C26 H26 0.930 no
C29 H29 0.930 no
C30 H30 0.930 no
C31 H31 0.930 no
C32 H32 0.930 no
C33 H33 0.930 no
C35 H35 0.930 no
C36 H36 0.930 no
C37 H37 0.930 no
C38 H38 0.930 no
C39 H39 0.930 no
C43 H43 0.930 no
C44 H44 0.930 no
C45 H45 0.930 no
C46 H46 0.930 no
C47 H47A) 0.960 no
C47 H47B) 0.960 no
C47 H47C) 0.960 no
C48 H48A) 0.960 no
C48 H48B) 0.960 no
C48 H48C) 0.960 no

loop_
_geom_torsion_atom_site_label_1
_geom_torsion_atom_site_label_2
_geom_torsion_atom_site_label_3
_geom_torsion_atom_site_label_4
_geom_torsion
_geom_torsion_publ_flag
Rh2 Rh1 O1 C5 5.81(11) no
O1 Rh1 Rh2 O3 -95.07(5) no
O1 Rh1 Rh2 O4 84.63(5) no
O1 Rh1 Rh2 N4 -4.07(5) no
O1 Rh1 Rh2 N5 175.98(5) no
Rh2 Rh1 O2 C7 5.09(13) no
O2 Rh1 Rh2 O3 84.17(6) no
O2 Rh1 Rh2 O4 -96.13(6) no
O2 Rh1 Rh2 N4 175.16(5) no
O2 Rh1 Rh2 N5 -4.79(5) no
Rh2 Rh1 N1 C1 7.59(17) no
Rh2 Rh1 N1 C9 -169.94(16) no
N1 Rh1 Rh2 O3 -6.78(7) no
N1 Rh1 Rh2 O4 172.92(7) no
N1 Rh1 Rh2 N4 84.21(7) no
N1 Rh1 Rh2 N5 -95.74(7) no
Rh2 Rh1 N2 C3 8.12(16) no
Rh2 Rh1 N2 C15 -169.14(16) no
N2 Rh1 Rh2 O3 173.48(7) no
N2 Rh1 Rh2 O4 -6.82(7) no
N2 Rh1 Rh2 N4 -95.53(7) no
N2 Rh1 Rh2 N5 84.53(7) no
O1 Rh1 N1 C1 97.76(18) no
O1 Rh1 N1 C9 -79.77(16) no
N1 Rh1 O1 C5 -79.84(13) no
O1 Rh1 N2 C3 -81.82(18) no
O1 Rh1 N2 C15 100.92(17) no
N2 Rh1 O1 C5 91.71(13) no
O1 Rh1 N3 C21 -164.3(4) no
N3 Rh1 O1 C5 -175.14(12) no
O2 Rh1 N1 C1 -82.30(18) no
O2 Rh1 N1 C9 100.16(17) no
N1 Rh1 O2 C7 90.74(15) no
O2 Rh1 N2 C3 98.14(18) no
O2 Rh1 N2 C15 -79.12(17) no
N2 Rh1 O2 C7 -80.81(15) no
O2 Rh1 N3 C21 16.4(4) no
N3 Rh1 O2 C7 -173.86(14) no
N1 Rh1 N3 C21 106.7(4) no
N3 Rh1 N1 C1 -165.26(18) no
N3 Rh1 N1 C9 17.21(17) no
N2 Rh1 N3 C21 -72.5(4) no
N3 Rh1 N2 C3 -179.01(18) no
N3 Rh1 N2 C15 3.73(17) no
Rh1 Rh2 O3 C1 8.56(14) no
Rh1 Rh2 O4 C3 8.06(15) no
Rh1 Rh2 N4 C5 3.89(13) no
Rh1 Rh2 N4 C28 179.46(12) no
Rh1 Rh2 N5 C7 6.31(14) no
Rh1 Rh2 N5 C34 -177.96(13) no
O3 Rh2 N4 C5 93.78(15) no
O3 Rh2 N4 C28 -90.65(13) no
N4 Rh2 O3 C1 -77.10(16) no
O3 Rh2 N5 C7 -83.72(16) no
O3 Rh2 N5 C34 92.01(15) no
N5 Rh2 O3 C1 94.32(16) no
O3 Rh2 N6 C40 -147.8(4) no
N6 Rh2 O3 C1 -172.93(15) no
O4 Rh2 N4 C5 -86.03(15) no
O4 Rh2 N4 C28 89.54(13) no
N4 Rh2 O4 C3 93.73(17) no
O4 Rh2 N5 C7 96.04(16) no
O4 Rh2 N5 C34 -88.24(15) no
N5 Rh2 O4 C3 -77.70(17) no
O4 Rh2 N6 C40 32.5(4) no
N6 Rh2 O4 C3 -170.42(17) no
N4 Rh2 N6 C40 120.7(4) no
N6 Rh2 N4 C5 -170.86(14) no
N6 Rh2 N4 C28 4.72(13) no
N5 Rh2 N6 C40 -58.6(4) no
N6 Rh2 N5 C7 -178.92(15) no
N6 Rh2 N5 C34 -3.19(14) no
Rh1 O1 C5 N4 -4.5(3) no
Rh1 O1 C5 C6 174.46(11) no
Rh1 O2 C7 N5 -1.6(4) no
Rh1 O2 C7 C8 178.38(12) no
Rh2 O3 C1 N1 -5.1(4) no
Rh2 O3 C1 C2 175.66(14) no
Rh2 O4 C3 N2 -4.0(4) no
Rh2 O4 C3 C4 177.07(14) no
Rh1 N1 C1 O3 -3.2(4) no
Rh1 N1 C1 C2 175.97(17) no
Rh1 N1 C9 C10 96.2(3) no
Rh1 N1 C9 C14 -81.3(3) no
C1 N1 C9 C10 -81.4(4) no
C1 N1 C9 C14 101.2(4) no
C9 N1 C1 O3 174.2(3) no
C9 N1 C1 C2 -6.6(5) no
Rh1 N2 C3 O4 -4.4(4) no
Rh1 N2 C3 C4 174.48(17) no
Rh1 N2 C15 C16 -75.3(3) no
Rh1 N2 C15 C20 100.8(3) no
C3 N2 C15 C16 107.4(3) no
C3 N2 C15 C20 -76.5(4) no
C15 N2 C3 O4 172.9(3) no
C15 N2 C3 C4 -8.3(5) no
Rh2 N4 C5 O1 -0.5(3) no
Rh2 N4 C5 C6 -179.35(13) no
Rh2 N4 C28 C29 -86.7(3) no
Rh2 N4 C28 C33 89.7(3) no
C5 N4 C28 C29 89.0(3) no
C5 N4 C28 C33 -94.6(3) no
C28 N4 C5 O1 -176.0(2) no
C28 N4 C5 C6 5.2(4) no
Rh2 N5 C7 O2 -4.3(4) no
Rh2 N5 C7 C8 175.70(15) no
Rh2 N5 C34 C35 100.6(3) no
Rh2 N5 C34 C39 -76.5(3) no
C7 N5 C34 C35 -83.6(3) no
C7 N5 C34 C39 99.3(4) no
C34 N5 C7 O2 180.0(3) no
C34 N5 C7 C8 0.0(4) no
N1 C9 C10 C11 -178.4(3) no
N1 C9 C14 C13 178.3(3) no
C10 C9 C14 C13 0.8(5) no
C14 C9 C10 C11 -1.0(5) no
C9 C10 C11 C12 1.3(6) no
C10 C11 C12 C13 -1.4(6) no
C11 C12 C13 C14 1.2(6) no
C12 C13 C14 C9 -0.9(5) no
N2 C15 C16 C17 178.1(2) no
N2 C15 C20 C19 -178.6(2) no
C16 C15 C20 C19 -2.4(4) no
C20 C15 C16 C17 1.9(4) no
C15 C16 C17 C18 -0.7(4) no
C16 C17 C18 C19 -0.1(5) no
C17 C18 C19 C20 -0.4(5) no
C18 C19 C20 C15 1.7(5) no
C21 C22 C23 C24 178.7(3) no
C21 C22 C27 C26 -178.8(3) no
C21 C22 C27 C47 1.1(4) no
C23 C22 C27 C26 0.5(5) no
C23 C22 C27 C47 -179.6(3) no
C27 C22 C23 C24 -0.6(5) no
C22 C23 C24 C25 0.1(5) no
C23 C24 C25 C26 0.5(6) no
C24 C25 C26 C27 -0.6(6) no
C25 C26 C27 C22 0.0(5) no
C25 C26 C27 C47 -179.8(3) no
N4 C28 C29 C30 177.5(3) no
N4 C28 C33 C32 -177.3(3) no
C29 C28 C33 C32 -0.8(5) no
C33 C28 C29 C30 0.9(6) no
C28 C29 C30 C31 -1.1(7) no
C29 C30 C31 C32 1.1(7) no
C30 C31 C32 C33 -1.0(7) no
C31 C32 C33 C28 0.8(6) no
N5 C34 C35 C36 -179.3(3) no
N5 C34 C39 C38 179.3(3) no
C35 C34 C39 C38 2.3(5) no
C39 C34 C35 C36 -2.2(5) no
C34 C35 C36 C37 1.0(6) no
C35 C36 C37 C38 0.2(7) no
C36 C37 C38 C39 -0.1(7) no
C37 C38 C39 C34 -1.1(7) no
C40 C41 C42 C43 176.4(3) no
C40 C41 C42 C48 -2.9(5) no
C40 C41 C46 C45 -176.6(3) no
C42 C41 C46 C45 0.8(5) no
C46 C41 C42 C43 -1.1(5) no
C46 C41 C42 C48 179.7(3) no
C41 C42 C43 C44 0.3(5) no
C48 C42 C43 C44 179.6(3) no
C42 C43 C44 C45 0.7(6) no
C43 C44 C45 C46 -1.0(6) no
C44 C45 C46 C41 0.2(6) no
